data_2229308
loop_
_publ_author_name
'Sun, Jiafeng'
'Wang, Guixiang'

_publ_section_title
;
 Bis[1-benzyl-3-(quinolin-8-ylmethyl)-2,3-dihydro-1<i>H</i>-imidazol-2-yl]dibromidopalladium(II)
 acetonitrile disolvate
;
_journal_coeditor_code ZQ2083
_journal_issue 2
_journal_name_full 'Acta Crystallographica Section E'
_journal_page_first m165
_journal_paper_doi 10.1107/S1600536811000973
_journal_volume 67
_journal_year 2011
_chemical_formula_iupac '[Pd Br2 (C20 H17 N3)2], 2C2 H3 N'
_chemical_formula_moiety 'C40 H34 Br2 N6 Pd, 2(C2 H3 N)'
_chemical_formula_sum 'C44 H40 Br2 N8 Pd'
_chemical_formula_weight 947.06
_chemical_name_systematic
;
Bis[1-benzyl-3-(quinolin-8-ylmethyl)-2,3-dihydro-1<i>H</i>-imidazol-2-
yl]dibromidopalladium(II) acetonitrile disolvate
;
_space_group_IT_number 2
_symmetry_cell_setting triclinic
_symmetry_space_group_name_Hall '-P 1'
_symmetry_space_group_name_H-M 'P -1'
_atom_sites_solution_hydrogens geom
_atom_sites_solution_primary direct
_atom_sites_solution_secondary difmap
_audit_creation_method SHELXL-97
_cell_angle_alpha 101.506(5)
_cell_angle_beta 90.842(5)
_cell_angle_gamma 107.944(4)
_cell_formula_units_Z 1
_cell_length_a 8.179(3)
_cell_length_b 10.769(4)
_cell_length_c 11.928(4)
_cell_measurement_reflns_used 1719
_cell_measurement_temperature 173(2)
_cell_measurement_theta_max 25.76
_cell_measurement_theta_min 2.42
_cell_volume 976.2(6)
_computing_cell_refinement 'SAINT (Bruker, 2002)'
_computing_data_collection 'SMART (Bruker, 2002)'
_computing_data_reduction 'SAINT (Bruker, 2002)'
_computing_molecular_graphics 'SHELXTL (Sheldrick, 2008)'
_computing_publication_material 'SHELXTL (Sheldrick, 2008)'
_computing_structure_refinement 'SHELXL97 (Sheldrick, 2008)'
_computing_structure_solution 'SHELXS97 (Sheldrick, 2008)'
_diffrn_ambient_temperature 173(2)
_diffrn_measured_fraction_theta_full 0.975
_diffrn_measured_fraction_theta_max 0.975
_diffrn_measurement_device_type 'Bruker SMART APEX CCD area-detector'
_diffrn_measurement_method '\f and \w'
_diffrn_radiation_monochromator graphite
_diffrn_radiation_source 'fine-focus sealed tube'
_diffrn_radiation_type MoK\a
_diffrn_radiation_wavelength 0.71073
_diffrn_reflns_av_R_equivalents 0.0999
_diffrn_reflns_av_sigmaI/netI 0.1060
_diffrn_reflns_limit_h_max 10
_diffrn_reflns_limit_h_min -9
_diffrn_reflns_limit_k_max 12
_diffrn_reflns_limit_k_min -13
_diffrn_reflns_limit_l_max 14
_diffrn_reflns_limit_l_min -7
_diffrn_reflns_number 5311
_diffrn_reflns_theta_full 26.00
_diffrn_reflns_theta_max 26.00
_diffrn_reflns_theta_min 2.04
_exptl_absorpt_coefficient_mu 2.566
_exptl_absorpt_correction_T_max 0.74
_exptl_absorpt_correction_T_min 0.48
_exptl_absorpt_correction_type multi-scan
_exptl_absorpt_process_details '(SADABS; Bruker, 2002)'
_exptl_crystal_colour 'pale yellow'
_exptl_crystal_density_diffrn 1.611
_exptl_crystal_density_method 'not measured'
_exptl_crystal_description block
_exptl_crystal_F_000 476
_exptl_crystal_size_max 0.30
_exptl_crystal_size_mid 0.24
_exptl_crystal_size_min 0.12
_refine_diff_density_max 1.645
_refine_diff_density_min -1.902
_refine_ls_extinction_method none
_refine_ls_goodness_of_fit_ref 1.013
_refine_ls_hydrogen_treatment constr
_refine_ls_matrix_type full
_refine_ls_number_parameters 251
_refine_ls_number_reflns 3728
_refine_ls_number_restraints 0
_refine_ls_restrained_S_all 1.013
_refine_ls_R_factor_all 0.0865
_refine_ls_R_factor_gt 0.0604
_refine_ls_shift/su_max 0.000
_refine_ls_shift/su_mean 0.000
_refine_ls_structure_factor_coef Fsqd
_refine_ls_weighting_details 'w=1/[\s^2^(Fo^2^)+(0.0905P)^2^] where P=(Fo^2^+2Fc^2^)/3'
_refine_ls_weighting_scheme calc
_refine_ls_wR_factor_gt 0.1511
_refine_ls_wR_factor_ref 0.1724
_reflns_number_gt 2548
_reflns_number_total 3728
_reflns_threshold_expression I>2sigma(I)
_cod_data_source_file zq2083.cif
_cod_data_source_block I
_cod_original_cell_volume 976.1(6)
_cod_database_code 2229308
_cod_database_fobs_code 2229308

loop_
_symmetry_equiv_pos_as_xyz
'x, y, z'
'-x, -y, -z'

loop_
_atom_site_type_symbol
_atom_site_label
_atom_site_fract_x
_atom_site_fract_y
_atom_site_fract_z
_atom_site_U_iso_or_equiv
_atom_site_adp_type
_atom_site_calc_flag
_atom_site_refinement_flags
_atom_site_occupancy
_atom_site_disorder_assembly
_atom_site_disorder_group
Br Br1 0.58787(9) 0.80115(7) -0.03850(6) 0.0291(2) Uani d . 1 . .
C C1 0.2797(9) 0.8983(6) 0.0605(6) 0.0220(14) Uani d . 1 . .
C C2 0.0012(10) 0.7929(7) 0.0814(6) 0.0289(16) Uani d . 1 . .
H H2 -0.1173 0.7541 0.0647 0.035 Uiso calc R 1 . .
C C3 0.0908(10) 0.7998(7) 0.1769(6) 0.0313(17) Uani d . 1 . .
H H3 0.0466 0.7677 0.2407 0.038 Uiso calc R 1 . .
C C4 0.0708(9) 0.8680(6) -0.1036(6) 0.0237(15) Uani d . 1 . .
H H4A 0.1684 0.9302 -0.1295 0.028 Uiso calc R 1 . .
H H4B -0.0233 0.9053 -0.0994 0.028 Uiso calc R 1 . .
C C5 0.4057(9) 0.8970(7) 0.2533(6) 0.0298(17) Uani d . 1 . .
H H5A 0.5140 0.9126 0.2176 0.036 Uiso calc R 1 . .
H H5B 0.3911 0.8219 0.2898 0.036 Uiso calc R 1 . .
C C6 0.1145(10) 0.6504(7) -0.2030(6) 0.0312(17) Uani d . 1 . .
H H6 0.2149 0.6747 -0.1549 0.037 Uiso calc R 1 . .
C C7 0.0706(11) 0.5328(8) -0.2815(7) 0.041(2) Uani d . 1 . .
H H7 0.1392 0.4775 -0.2868 0.049 Uiso calc R 1 . .
C C8 -0.0812(11) 0.4964(8) -0.3550(7) 0.040(2) Uani d . 1 . .
H H8 -0.1128 0.4167 -0.4097 0.048 Uiso calc R 1 . .
C C9 -0.1824(11) 0.5782(8) -0.3461(6) 0.0371(19) Uani d . 1 . .
H H9 -0.2830 0.5538 -0.3939 0.045 Uiso calc R 1 . .
C C10 -0.1315(10) 0.7001(8) -0.2631(6) 0.0307(17) Uani d . 1 . .
H H10 -0.1984 0.7567 -0.2570 0.037 Uiso calc R 1 . .
C C11 0.0164(9) 0.7350(7) -0.1917(6) 0.0266(16) Uani d . 1 . .
C C12 0.4125(9) 1.0184(7) 0.3422(6) 0.0262(15) Uani d . 1 . .
C C13 0.5138(10) 1.1425(7) 0.3342(6) 0.0320(17) Uani d . 1 . .
H H13 0.5811 1.1507 0.2722 0.038 Uiso calc R 1 . .
C C14 0.5213(11) 1.2583(8) 0.4149(7) 0.0395(19) Uani d . 1 . .
H H14 0.5901 1.3415 0.4054 0.047 Uiso calc R 1 . .
C C15 0.4263(11) 1.2479(8) 0.5081(6) 0.0366(19) Uani d . 1 . .
H H15 0.4322 1.3244 0.5627 0.044 Uiso calc R 1 . .
C C16 0.3202(9) 1.1231(8) 0.5222(6) 0.0294(16) Uani d . 1 . .
C C17 0.2175(10) 1.1057(8) 0.6155(6) 0.0339(18) Uani d . 1 . .
H H17 0.2185 1.1795 0.6718 0.041 Uiso calc R 1 . .
C C18 0.1181(10) 0.9824(8) 0.6233(6) 0.0350(18) Uani d . 1 . .
H H18 0.0494 0.9702 0.6842 0.042 Uiso calc R 1 . .
C C19 0.1202(11) 0.8728(8) 0.5377(7) 0.0374(19) Uani d . 1 . .
H H19 0.0531 0.7882 0.5451 0.045 Uiso calc R 1 . .
C C20 0.3119(9) 1.0069(7) 0.4397(6) 0.0270(16) Uani d . 1 . .
C C21 0.6964(12) 0.4626(8) 0.9114(7) 0.046(2) Uani d . 1 . .
H H21A 0.7048 0.5297 0.9796 0.069 Uiso calc R 1 . .
H H21B 0.7884 0.4949 0.8650 0.069 Uiso calc R 1 . .
H H21C 0.7047 0.3830 0.9323 0.069 Uiso calc R 1 . .
C C22 0.5275(15) 0.4318(9) 0.8452(8) 0.050(2) Uani d . 1 . .
N N1 0.1179(7) 0.8547(5) 0.0109(4) 0.0225(12) Uani d . 1 . .
N N2 0.2631(8) 0.8640(6) 0.1645(5) 0.0262(13) Uani d . 1 . .
N N3 0.2115(8) 0.8818(6) 0.4468(5) 0.0312(14) Uani d . 1 . .
N N4 0.3994(14) 0.4115(9) 0.7958(7) 0.068(3) Uani d . 1 . .
Pd Pd1 0.5000 1.0000 0.0000 0.0191(2) Uani d S 1 . .

loop_
_atom_site_aniso_label
_atom_site_aniso_U_11
_atom_site_aniso_U_22
_atom_site_aniso_U_33
_atom_site_aniso_U_12
_atom_site_aniso_U_13
_atom_site_aniso_U_23
Br1 0.0317(5) 0.0264(4) 0.0355(5) 0.0164(3) 0.0098(3) 0.0090(3)
C1 0.027(4) 0.022(3) 0.020(3) 0.013(3) 0.002(3) 0.003(3)
C2 0.029(4) 0.029(4) 0.029(4) 0.009(3) 0.003(3) 0.007(3)
C3 0.042(5) 0.033(4) 0.026(4) 0.017(4) 0.018(3) 0.013(3)
C4 0.027(4) 0.019(3) 0.024(4) 0.005(3) 0.002(3) 0.005(3)
C5 0.033(4) 0.042(5) 0.021(4) 0.019(4) 0.001(3) 0.011(3)
C6 0.038(4) 0.033(4) 0.024(4) 0.012(4) 0.005(3) 0.008(3)
C7 0.050(5) 0.042(5) 0.039(5) 0.028(4) 0.010(4) 0.009(4)
C8 0.056(6) 0.033(4) 0.033(4) 0.018(4) 0.012(4) 0.003(4)
C9 0.045(5) 0.039(5) 0.026(4) 0.011(4) -0.003(3) 0.009(4)
C10 0.038(4) 0.034(4) 0.023(4) 0.016(4) 0.003(3) 0.006(3)
C11 0.031(4) 0.033(4) 0.018(4) 0.012(3) 0.005(3) 0.007(3)
C12 0.026(4) 0.036(4) 0.020(4) 0.014(3) -0.005(3) 0.007(3)
C13 0.032(4) 0.040(5) 0.023(4) 0.009(3) 0.005(3) 0.011(3)
C14 0.049(5) 0.035(5) 0.031(4) 0.010(4) -0.004(4) 0.005(4)
C15 0.048(5) 0.038(5) 0.026(4) 0.019(4) -0.001(4) 0.003(3)
C16 0.031(4) 0.037(4) 0.022(4) 0.013(3) 0.000(3) 0.007(3)
C17 0.045(5) 0.045(5) 0.019(4) 0.025(4) 0.001(3) 0.005(3)
C18 0.046(5) 0.050(5) 0.016(4) 0.025(4) 0.004(3) 0.006(3)
C19 0.051(5) 0.037(5) 0.033(4) 0.021(4) 0.006(4) 0.015(4)
C20 0.029(4) 0.035(4) 0.022(4) 0.014(3) 0.001(3) 0.010(3)
C21 0.059(6) 0.039(5) 0.039(5) 0.016(4) 0.012(4) 0.007(4)
C22 0.084(8) 0.043(5) 0.034(5) 0.035(6) 0.022(5) 0.007(4)
N1 0.025(3) 0.022(3) 0.018(3) 0.006(2) -0.002(2) 0.001(2)
N2 0.033(3) 0.029(3) 0.022(3) 0.016(3) 0.006(3) 0.008(3)
N3 0.037(4) 0.038(4) 0.026(3) 0.019(3) 0.003(3) 0.011(3)
N4 0.097(8) 0.060(6) 0.055(6) 0.044(6) -0.001(5) 0.004(4)
Pd1 0.0223(4) 0.0213(4) 0.0163(4) 0.0102(3) 0.0038(3) 0.0047(3)

loop_
_atom_type_symbol
_atom_type_description
_atom_type_scat_dispersion_real
_atom_type_scat_dispersion_imag
_atom_type_scat_source
C C 0.0033 0.0016 'International Tables Vol C Tables 4.2.6.8 and 6.1.1.4'
H H 0.0000 0.0000 'International Tables Vol C Tables 4.2.6.8 and 6.1.1.4'
N N 0.0061 0.0033 'International Tables Vol C Tables 4.2.6.8 and 6.1.1.4'
Br Br -0.2901 2.4595 'International Tables Vol C Tables 4.2.6.8 and 6.1.1.4'
Pd Pd -0.9988 1.0072 'International Tables Vol C Tables 4.2.6.8 and 6.1.1.4'

loop_
_geom_angle_atom_site_label_1
_geom_angle_atom_site_label_2
_geom_angle_atom_site_label_3
_geom_angle_site_symmetry_1
_geom_angle_site_symmetry_3
_geom_angle
_geom_angle_publ_flag
N1 C1 N2 . . 104.4(6) ?
N1 C1 Pd1 . . 128.7(5) ?
N2 C1 Pd1 . . 126.8(5) ?
C3 C2 N1 . . 106.7(6) ?
C3 C2 H2 . . 126.6 ?
N1 C2 H2 . . 126.6 ?
C2 C3 N2 . . 107.4(6) ?
C2 C3 H3 . . 126.3 ?
N2 C3 H3 . . 126.3 ?
N1 C4 C11 . . 113.1(5) ?
N1 C4 H4A . . 109.0 ?
C11 C4 H4A . . 109.0 ?
N1 C4 H4B . . 109.0 ?
C11 C4 H4B . . 109.0 ?
H4A C4 H4B . . 107.8 ?
N2 C5 C12 . . 111.5(6) ?
N2 C5 H5A . . 109.3 ?
C12 C5 H5A . . 109.3 ?
N2 C5 H5B . . 109.3 ?
C12 C5 H5B . . 109.3 ?
H5A C5 H5B . . 108.0 ?
C7 C6 C11 . . 122.7(8) ?
C7 C6 H6 . . 118.7 ?
C11 C6 H6 . . 118.7 ?
C6 C7 C8 . . 118.6(8) ?
C6 C7 H7 . . 120.7 ?
C8 C7 H7 . . 120.7 ?
C9 C8 C7 . . 120.3(8) ?
C9 C8 H8 . . 119.8 ?
C7 C8 H8 . . 119.8 ?
C8 C9 C10 . . 119.2(8) ?
C8 C9 H9 . . 120.4 ?
C10 C9 H9 . . 120.4 ?
C11 C10 C9 . . 120.2(7) ?
C11 C10 H10 . . 119.9 ?
C9 C10 H10 . . 119.9 ?
C10 C11 C6 . . 119.0(7) ?
C10 C11 C4 . . 119.6(6) ?
C6 C11 C4 . . 121.4(7) ?
C13 C12 C20 . . 117.9(7) ?
C13 C12 C5 . . 121.5(7) ?
C20 C12 C5 . . 120.6(6) ?
C12 C13 C14 . . 123.0(7) ?
C12 C13 H13 . . 118.5 ?
C14 C13 H13 . . 118.5 ?
C15 C14 C13 . . 119.4(8) ?
C15 C14 H14 . . 120.3 ?
C13 C14 H14 . . 120.3 ?
C14 C15 C16 . . 120.7(7) ?
C14 C15 H15 . . 119.7 ?
C16 C15 H15 . . 119.7 ?
C15 C16 C17 . . 123.5(7) ?
C15 C16 C20 . . 119.6(7) ?
C17 C16 C20 . . 116.9(7) ?
C18 C17 C16 . . 120.2(7) ?
C18 C17 H17 . . 119.9 ?
C16 C17 H17 . . 119.9 ?
C17 C18 C19 . . 118.7(7) ?
C17 C18 H18 . . 120.6 ?
C19 C18 H18 . . 120.6 ?
N3 C19 C18 . . 124.4(7) ?
N3 C19 H19 . . 117.8 ?
C18 C19 H19 . . 117.8 ?
N3 C20 C16 . . 123.3(6) ?
N3 C20 C12 . . 117.2(6) ?
C16 C20 C12 . . 119.5(7) ?
C22 C21 H21A . . 109.5 ?
C22 C21 H21B . . 109.5 ?
H21A C21 H21B . . 109.5 ?
C22 C21 H21C . . 109.5 ?
H21A C21 H21C . . 109.5 ?
H21B C21 H21C . . 109.5 ?
N4 C22 C21 . . 178.4(10) ?
C1 N1 C2 . . 111.3(5) ?
C1 N1 C4 . . 124.5(6) ?
C2 N1 C4 . . 124.1(6) ?
C1 N2 C3 . . 110.1(6) ?
C1 N2 C5 . . 124.8(6) ?
C3 N2 C5 . . 125.0(6) ?
C19 N3 C20 . . 116.5(7) ?
C1 Pd1 C1 . 2_675 180.0000(10) ?
C1 Pd1 Br1 . . 90.45(18) ?
C1 Pd1 Br1 2_675 . 89.55(18) ?
C1 Pd1 Br1 . 2_675 89.55(18) ?
C1 Pd1 Br1 2_675 2_675 90.45(18) ?
Br1 Pd1 Br1 . 2_675 180.0 ?

loop_
_geom_bond_atom_site_label_1
_geom_bond_atom_site_label_2
_geom_bond_site_symmetry_2
_geom_bond_distance
_geom_bond_publ_flag
Br1 Pd1 . 2.4245(10) ?
C1 N1 . 1.344(8) ?
C1 N2 . 1.359(8) ?
C1 Pd1 . 2.026(7) ?
C2 C3 . 1.323(10) ?
C2 N1 . 1.384(8) ?
C2 H2 . 0.9300 ?
C3 N2 . 1.390(9) ?
C3 H3 . 0.9300 ?
C4 N1 . 1.460(8) ?
C4 C11 . 1.532(9) ?
C4 H4A . 0.9700 ?
C4 H4B . 0.9700 ?
C5 N2 . 1.472(9) ?
C5 C12 . 1.496(10) ?
C5 H5A . 0.9700 ?
C5 H5B . 0.9700 ?
C6 C7 . 1.359(11) ?
C6 C11 . 1.378(10) ?
C6 H6 . 0.9300 ?
C7 C8 . 1.412(12) ?
C7 H7 . 0.9300 ?
C8 C9 . 1.373(11) ?
C8 H8 . 0.9300 ?
C9 C10 . 1.417(11) ?
C9 H9 . 0.9300 ?
C10 C11 . 1.376(10) ?
C10 H10 . 0.9300 ?
C12 C13 . 1.362(10) ?
C12 C20 . 1.437(9) ?
C13 C14 . 1.400(11) ?
C13 H13 . 0.9300 ?
C14 C15 . 1.369(11) ?
C14 H14 . 0.9300 ?
C15 C16 . 1.401(10) ?
C15 H15 . 0.9300 ?
C16 C17 . 1.412(10) ?
C16 C20 . 1.412(10) ?
C17 C18 . 1.349(11) ?
C17 H17 . 0.9300 ?
C18 C19 . 1.402(11) ?
C18 H18 . 0.9300 ?
C19 N3 . 1.328(9) ?
C19 H19 . 0.9300 ?
C20 N3 . 1.364(9) ?
C21 C22 . 1.491(14) ?
C21 H21A . 0.9600 ?
C21 H21B . 0.9600 ?
C21 H21C . 0.9600 ?
C22 N4 . 1.132(13) ?
Pd1 C1 2_675 2.026(7) ?
Pd1 Br1 2_675 2.4245(10) ?
